data_4311714
loop_
_publ_author_name
'Carla Bazzicalupi'
'Andrea Bencini'
'Emanuela Berni'
'Antonio Bianchi'
'Patrizia Fornasari'
'Claudia Giorgi'
'Barbara Valtancoli'

_publ_section_title
;
 Zn(II) Coordination to Polyamine Macrocycles Containing Dipyridine Units.
 New Insights into the Activity of Dinuclear Zn(II) Complexes in Phosphate
 Ester Hydrolysis
;
_journal_name_full 'Inorganic Chemistry'
_journal_page_first 6255
_journal_page_last 6265
_journal_paper_doi 10.1021/ic049754v
_journal_volume 43
_journal_year 2004
_chemical_formula_moiety
;
(C35 H46 I2 N10 Zn2 2+), (ClO4 -1)2, (H2 O)2
;
_chemical_formula_sum 'C34 H50 Cl2 I2 N10 O10 Zn2'
_chemical_formula_weight 1214.28
_chemical_name_systematic
;
 ?
;
_space_group_IT_number 2
_symmetry_cell_setting triclinic
_symmetry_space_group_name_Hall '-P 1'
_symmetry_space_group_name_H-M 'P -1'
_atom_sites_solution_hydrogens geom
_atom_sites_solution_primary direct
_atom_sites_solution_secondary difmap
_audit_creation_method SHELXL-97
_cell_angle_alpha 75.57(2)
_cell_angle_beta 75.05(3)
_cell_angle_gamma 80.89(2)
_cell_formula_units_Z 1
_cell_length_a 8.378(2)
_cell_length_b 11.532(4)
_cell_length_c 12.684(4)
_cell_measurement_reflns_used 25
_cell_measurement_temperature 298
_cell_measurement_theta_max 12
_cell_measurement_theta_min 6
_cell_volume 1140.8(6)
_computing_cell_refinement 'XSCANS Brucker'
_computing_data_collection 'XSCANS Brucker'
_computing_data_reduction 'XSCANS Brucker'
_computing_molecular_graphics 'ORTEP3 Ver. 1.01\b (Farrugia, 1997)'
_computing_publication_material 'PARST93 (Nardelli, 1993)'
_computing_structure_refinement 'SHELXL-97 (Sheldrick, 1997)'
_computing_structure_solution 'SIR97(Altomare, 1999)'
_diffrn_ambient_temperature 298
_diffrn_measured_fraction_theta_full 0.994
_diffrn_measured_fraction_theta_max 0.994
_diffrn_measurement_device_type 'Brucker P4'
_diffrn_measurement_method \q/2\q
_diffrn_radiation_monochromator graphite
_diffrn_radiation_source 'rotating anode'
_diffrn_radiation_type MoK\a
_diffrn_radiation_wavelength 0.71069
_diffrn_reflns_av_R_equivalents 0.0558
_diffrn_reflns_av_sigmaI/netI 0.0821
_diffrn_reflns_limit_h_max 8
_diffrn_reflns_limit_h_min -1
_diffrn_reflns_limit_k_max 11
_diffrn_reflns_limit_k_min -11
_diffrn_reflns_limit_l_max 12
_diffrn_reflns_limit_l_min -12
_diffrn_reflns_number 2958
_diffrn_reflns_theta_full 20.67
_diffrn_reflns_theta_max 20.67
_diffrn_reflns_theta_min 1.70
_diffrn_standards_interval_count 200
_diffrn_standards_number 2
_exptl_absorpt_coefficient_mu 2.584
_exptl_absorpt_correction_T_max 0.77
_exptl_absorpt_correction_T_min 0.73
_exptl_absorpt_correction_type empirical
_exptl_crystal_colour colourless
_exptl_crystal_density_diffrn 1.767
_exptl_crystal_density_method 'not measured'
_exptl_crystal_description prismatic
_exptl_crystal_F_000 604
_exptl_crystal_size_max 0.3
_exptl_crystal_size_mid 0.1
_exptl_crystal_size_min 0.1
_refine_diff_density_max 1.361
_refine_diff_density_min -0.986
_refine_diff_density_rms 0.223
_refine_ls_extinction_coef 0.0001(2)
_refine_ls_extinction_expression Fc^*^=kFc[1+0.001xFc^2^\l^3^/sin(2\q)]^-1/4^
_refine_ls_extinction_method SHELXL
_refine_ls_goodness_of_fit_ref 1.178
_refine_ls_hydrogen_treatment refU
_refine_ls_matrix_type full
_refine_ls_number_parameters 272
_refine_ls_number_reflns 2337
_refine_ls_number_restraints 132
_refine_ls_restrained_S_all 1.148
_refine_ls_R_factor_all 0.1252
_refine_ls_R_factor_gt 0.0940
_refine_ls_shift/su_max 0.009
_refine_ls_shift/su_mean 0.001
_refine_ls_structure_factor_coef Fsqd
_refine_ls_weighting_details 'calc w=1/[\s^2^(Fo^2^)+(0.0570P)^2^+58.6794P] where P=(Fo^2^+2Fc^2^)/3'
_refine_ls_weighting_scheme calc
_refine_ls_wR_factor_gt 0.2378
_refine_ls_wR_factor_ref 0.2582
_reflns_number_gt 1747
_reflns_number_total 2337
_reflns_threshold_expression >2sigma(I)
_cod_data_source_file ic049754vsi20040225_015926_3.cif
_cod_data_source_block '[Zn2L3I2](ClO4)2.2H2O'
_cod_database_code 4311714

loop_
_symmetry_equiv_pos_as_xyz
'x, y, z'
'-x, -y, -z'

loop_
_atom_site_label
_atom_site_type_symbol
_atom_site_fract_x
_atom_site_fract_y
_atom_site_fract_z
_atom_site_U_iso_or_equiv
_atom_site_adp_type
_atom_site_occupancy
_atom_site_symmetry_multiplicity
_atom_site_calc_flag
_atom_site_refinement_flags
_atom_site_disorder_assembly
_atom_site_disorder_group
Zn Zn 0.5749(3) 0.0958(2) 0.7845(2) 0.0359(9) Uani 1 1 d . . .
I I 0.3272(3) -0.04739(18) 0.79256(17) 0.0507(9) Uani 1 1 d . . .
Cl Cl 0.9275(10) -0.3037(6) 0.6755(5) 0.0342(17) Uani 1 1 d . . .
O1 O 0.851(3) -0.385(2) 0.766(2) 0.093(8) Uani 1 1 d . . .
O2 O 1.009(4) -0.238(3) 0.706(3) 0.141(13) Uani 1 1 d . . .
O3 O 1.039(5) -0.360(2) 0.598(2) 0.126(12) Uani 1 1 d . . .
O4 O 0.816(4) -0.231(3) 0.622(2) 0.113(10) Uani 1 1 d . . .
N1 N 0.359(2) 0.2327(16) 0.8542(16) 0.026(5) Uani 1 1 d U . .
C5 C 0.303(3) 0.311(2) 0.7755(18) 0.023(6) Uani 1 1 d U . .
C4 C 0.159(3) 0.391(2) 0.794(2) 0.036(7) Uani 1 1 d U . .
H4 H 0.1204 0.4429 0.7348 0.043 Uiso 1 1 calc R . .
C3 C 0.078(3) 0.390(2) 0.904(2) 0.031(6) Uani 1 1 d U . .
H3 H -0.0187 0.4404 0.9213 0.037 Uiso 1 1 calc R . .
C2 C 0.141(3) 0.313(2) 0.986(2) 0.035(7) Uani 1 1 d U . .
H2 H 0.0895 0.3129 1.0605 0.042 Uiso 1 1 calc R . .
C1 C 0.277(3) 0.236(2) 0.963(2) 0.029(6) Uani 1 1 d U . .
C17 C 0.645(3) -0.150(2) 0.9459(19) 0.033(6) Uani 1 1 d U . .
H17A H 0.6895 -0.1765 0.8765 0.039 Uiso 1 1 calc R . .
H17B H 0.5266 -0.1555 0.9663 0.039 Uiso 1 1 calc R . .
N5 N 0.673(2) -0.0226(16) 0.9258(15) 0.023(5) Uani 1 1 d U . .
H5A H 0.6203 0.0044 0.9888 0.027 Uiso 1 1 calc R . .
C16 C 0.846(3) -0.001(2) 0.901(2) 0.034(6) Uani 1 1 d U . .
H16A H 0.9075 -0.0378 0.8388 0.041 Uiso 1 1 calc R . .
H16B H 0.8924 -0.0395 0.9651 0.041 Uiso 1 1 calc R . .
C15 C 0.867(3) 0.132(3) 0.870(2) 0.043(7) Uani 1 1 d U . .
H15A H 0.9842 0.1428 0.8453 0.052 Uiso 1 1 calc R . .
H15B H 0.8228 0.1652 0.9362 0.052 Uiso 1 1 calc R . .
N4 N 0.778(2) 0.2002(17) 0.7779(16) 0.031(5) Uani 1 1 d U . .
C14 C 0.719(3) 0.323(2) 0.795(2) 0.046(8) Uani 1 1 d U . .
H14A H 0.7909 0.3479 0.8315 0.070 Uiso 1 1 calc R . .
H14B H 0.6081 0.3249 0.8399 0.070 Uiso 1 1 calc R . .
H14C H 0.7208 0.3776 0.7235 0.070 Uiso 1 1 calc R . .
C13 C 0.887(3) 0.208(2) 0.666(2) 0.039(7) Uani 1 1 d U . .
H13A H 0.9928 0.2328 0.6654 0.047 Uiso 1 1 calc R . .
H13B H 0.8376 0.2689 0.6124 0.047 Uiso 1 1 calc R . .
C12 C 0.919(3) 0.089(2) 0.628(2) 0.043(7) Uani 1 1 d U . .
H12A H 0.9761 0.1026 0.5496 0.052 Uiso 1 1 calc R . .
H12B H 0.9905 0.0330 0.6705 0.052 Uiso 1 1 calc R . .
N3 N 0.768(3) 0.0389(19) 0.6430(17) 0.042(6) Uani 1 1 d U . .
H3B H 0.7873 -0.0428 0.6592 0.051 Uiso 1 1 calc R . .
C11 C 0.696(4) 0.076(3) 0.543(2) 0.050(8) Uani 1 1 d U . .
H11A H 0.6366 0.0122 0.5390 0.060 Uiso 1 1 calc R . .
H11B H 0.7844 0.0901 0.4762 0.060 Uiso 1 1 calc R . .
C10 C 0.580(3) 0.188(2) 0.547(2) 0.040(7) Uani 1 1 d U . .
N2 N 0.505(2) 0.2086(17) 0.6481(15) 0.028(5) Uani 1 1 d U . .
C9 C 0.541(4) 0.265(3) 0.450(3) 0.053(8) Uani 1 1 d U . .
H9 H 0.5974 0.2508 0.3804 0.064 Uiso 1 1 calc R . .
C7 C 0.344(4) 0.379(3) 0.566(2) 0.049(8) Uani 1 1 d U . .
H7 H 0.2632 0.4434 0.5749 0.058 Uiso 1 1 calc R . .
C8 C 0.423(4) 0.361(3) 0.457(3) 0.063(9) Uani 1 1 d U . .
H8 H 0.3950 0.4118 0.3939 0.075 Uiso 1 1 calc R . .
C6 C 0.385(3) 0.301(2) 0.6576(17) 0.023(6) Uani 1 1 d U . .
O10 O 0.558(13) 0.408(9) 0.112(8) 0.19(4) Uiso 0.50 1 d P . .
O10' O 0.676(14) 0.372(9) 0.087(8) 0.19(4) Uiso 0.50 1 d P . .

loop_
_atom_site_aniso_label
_atom_site_aniso_U_11
_atom_site_aniso_U_22
_atom_site_aniso_U_33
_atom_site_aniso_U_23
_atom_site_aniso_U_13
_atom_site_aniso_U_12
Zn 0.0393(19) 0.0333(17) 0.0329(17) -0.0053(13) -0.0077(14) -0.0013(14)
I 0.0480(14) 0.0525(14) 0.0557(15) -0.0157(10) -0.0164(11) -0.0034(10)
Cl 0.047(5) 0.027(4) 0.020(4) -0.001(3) 0.001(4) 0.003(4)
O1 0.09(2) 0.051(15) 0.11(2) 0.011(15) -0.008(17) -0.005(14)
O2 0.10(3) 0.15(3) 0.13(3) 0.04(2) -0.01(2) 0.00(2)
O3 0.21(4) 0.073(19) 0.074(19) -0.002(16) -0.03(2) 0.01(2)
O4 0.15(3) 0.10(2) 0.10(2) -0.031(18) -0.01(2) -0.05(2)
N1 0.030(11) 0.021(10) 0.032(11) -0.015(9) -0.006(9) -0.005(9)
C5 0.017(11) 0.033(12) 0.012(11) 0.003(10) -0.003(9) 0.003(10)
C4 0.029(13) 0.041(13) 0.039(14) -0.008(11) -0.011(11) -0.001(11)
C3 0.034(13) 0.025(12) 0.030(13) -0.002(10) -0.012(11) 0.009(10)
C2 0.039(13) 0.035(13) 0.029(13) -0.019(11) 0.001(11) 0.004(11)
C1 0.037(13) 0.027(12) 0.029(13) -0.003(10) -0.013(11) -0.015(11)
C17 0.036(13) 0.034(13) 0.021(12) -0.014(10) 0.008(10) 0.007(11)
N5 0.020(10) 0.024(10) 0.017(9) -0.004(8) 0.006(8) 0.000(8)
C16 0.035(13) 0.044(13) 0.022(12) -0.005(10) -0.008(10) -0.001(11)
C15 0.031(13) 0.067(16) 0.042(13) -0.018(12) -0.014(11) -0.015(12)
N4 0.030(11) 0.021(10) 0.037(11) 0.007(9) -0.006(9) -0.015(9)
C14 0.044(14) 0.031(13) 0.067(15) -0.006(12) -0.019(12) -0.007(11)
C13 0.031(13) 0.052(14) 0.027(13) 0.011(11) -0.003(11) -0.019(11)
C12 0.034(13) 0.049(14) 0.033(13) 0.001(11) 0.002(11) 0.003(12)
N3 0.058(13) 0.028(11) 0.038(11) -0.015(9) -0.007(10) 0.010(10)
C11 0.069(16) 0.051(15) 0.040(14) -0.024(12) -0.022(12) 0.005(13)
C10 0.044(14) 0.043(14) 0.025(13) -0.007(11) 0.004(11) -0.001(12)
N2 0.035(11) 0.025(10) 0.021(10) -0.007(8) 0.002(9) -0.003(9)
C9 0.059(16) 0.047(14) 0.047(14) -0.009(12) -0.003(13) -0.003(13)
C7 0.055(15) 0.047(14) 0.041(14) -0.017(12) -0.003(12) -0.001(12)
C8 0.067(16) 0.063(16) 0.049(15) 0.001(13) -0.010(13) -0.008(14)
C6 0.028(12) 0.021(12) 0.008(11) 0.004(9) 0.008(10) -0.002(10)

loop_
_atom_type_symbol
_atom_type_description
_atom_type_scat_dispersion_real
_atom_type_scat_dispersion_imag
_atom_type_scat_source
C C 0.0033 0.0016 'International Tables Vol C Tables 4.2.6.8 and 6.1.1.4'
H H 0.0000 0.0000 'International Tables Vol C Tables 4.2.6.8 and 6.1.1.4'
N N 0.0061 0.0033 'International Tables Vol C Tables 4.2.6.8 and 6.1.1.4'
O O 0.0106 0.0060 'International Tables Vol C Tables 4.2.6.8 and 6.1.1.4'
Cl Cl 0.1484 0.1585 'International Tables Vol C Tables 4.2.6.8 and 6.1.1.4'
Zn Zn 0.2839 1.4301 'International Tables Vol C Tables 4.2.6.8 and 6.1.1.4'
I I -0.4742 1.8119 'International Tables Vol C Tables 4.2.6.8 and 6.1.1.4'

loop_
_geom_angle_atom_site_label_1
_geom_angle_atom_site_label_2
_geom_angle_atom_site_label_3
_geom_angle
_geom_angle_site_symmetry_1
_geom_angle_site_symmetry_3
_geom_angle_publ_flag
N2 Zn N4 94.3(7) . . ?
N2 Zn N5 175.1(7) . . ?
N4 Zn N5 81.5(7) . . ?
N2 Zn N3 78.0(8) . . ?
N4 Zn N3 79.7(8) . . ?
N5 Zn N3 98.6(7) . . ?
N2 Zn N1 73.8(7) . . ?
N4 Zn N1 95.6(7) . . ?
N5 Zn N1 109.1(7) . . ?
N3 Zn N1 151.0(7) . . ?
N2 Zn I 87.3(6) . . ?
N4 Zn I 177.2(5) . . ?
N5 Zn I 96.8(5) . . ?
N3 Zn I 98.5(6) . . ?
N1 Zn I 87.0(4) . . ?
O2 Cl O4 108.7(19) . . ?
O2 Cl O1 110.6(19) . . ?
O4 Cl O1 111.1(17) . . ?
O2 Cl O3 107(2) . . ?
O4 Cl O3 107.4(18) . . ?
O1 Cl O3 111.9(16) . . ?
C5 N1 C1 117(2) . . ?
C5 N1 Zn 112.8(14) . . ?
C1 N1 Zn 130.2(16) . . ?
N1 C5 C4 125(2) . . ?
N1 C5 C6 116(2) . . ?
C4 C5 C6 119(2) . . ?
C3 C4 C5 117(2) . . ?
C2 C3 C4 119(2) . . ?
C1 C2 C3 121(2) . . ?
C2 C1 N1 122(2) . . ?
C2 C1 C17 123(2) . 2_657 ?
N1 C1 C17 116(2) . 2_657 ?
N5 C17 C1 116(2) . 2_657 ?
C16 N5 C17 114.1(18) . . ?
C16 N5 Zn 104.8(13) . . ?
C17 N5 Zn 114.3(14) . . ?
N5 C16 C15 111(2) . . ?
C16 C15 N4 112.0(19) . . ?
C13 N4 C14 109(2) . . ?
C13 N4 C15 112.1(19) . . ?
C14 N4 C15 109.1(19) . . ?
C13 N4 Zn 106.2(15) . . ?
C14 N4 Zn 113.2(15) . . ?
C15 N4 Zn 107.5(13) . . ?
N4 C13 C12 113(2) . . ?
N3 C12 C13 111(2) . . ?
C12 N3 C11 113(2) . . ?
C12 N3 Zn 110.7(16) . . ?
C11 N3 Zn 106.8(16) . . ?
N3 C11 C10 111(2) . . ?
N2 C10 C9 121(2) . . ?
N2 C10 C11 117(2) . . ?
C9 C10 C11 122(2) . . ?
C10 N2 C6 120(2) . . ?
C10 N2 Zn 118.2(17) . . ?
C6 N2 Zn 122.2(14) . . ?
C8 C9 C10 121(3) . . ?
C6 C7 C8 120(3) . . ?
C9 C8 C7 117(3) . . ?
N2 C6 C7 122(2) . . ?
N2 C6 C5 114.8(19) . . ?
C7 C6 C5 123(2) . . ?

loop_
_geom_bond_atom_site_label_1
_geom_bond_atom_site_label_2
_geom_bond_distance
_geom_bond_site_symmetry_2
_geom_bond_publ_flag
Zn N2 2.047(19) . ?
Zn N4 2.208(19) . ?
Zn N5 2.220(18) . ?
Zn N3 2.24(2) . ?
Zn N1 2.347(18) . ?
Zn I 2.817(4) . ?
Cl O2 1.28(4) . ?
Cl O4 1.35(3) . ?
Cl O1 1.37(2) . ?
Cl O3 1.38(3) . ?
N1 C5 1.30(3) . ?
N1 C1 1.38(3) . ?
C5 C4 1.40(3) . ?
C5 C6 1.50(3) . ?
C4 C3 1.39(3) . ?
C3 C2 1.35(3) . ?
C2 C1 1.34(3) . ?
C1 C17 1.54(3) 2_657 ?
C17 N5 1.47(3) . ?
C17 C1 1.54(3) 2_657 ?
N5 C16 1.45(3) . ?
C16 C15 1.52(4) . ?
C15 N4 1.53(3) . ?
N4 C13 1.47(3) . ?
N4 C14 1.48(3) . ?
C13 C12 1.52(4) . ?
C12 N3 1.43(3) . ?
N3 C11 1.48(3) . ?
C11 C10 1.48(4) . ?
C10 N2 1.34(3) . ?
C10 C9 1.40(4) . ?
N2 C6 1.35(3) . ?
C9 C8 1.37(4) . ?
C7 C6 1.36(3) . ?
C7 C8 1.42(4) . ?
O10 O10' 1.02(12) . ?
